data_7231031
loop_
_publ_author_name
'Panda, Manas K.'
'Ravi, Nayana'
'Asha, P.'
'Prakasham, A. P.'

_publ_section_title
;
 High contrast mechanochromic and thermochromic luminescence switching by
 a deep red emitting organic crystal
;
_journal_issue 39
_journal_name_full CrystEngComm
_journal_page_first 6046
_journal_paper_doi 10.1039/C8CE00696B
_journal_volume 20
_journal_year 2018
_chemical_formula_sum 'C29 H18 F6 N2'
_chemical_formula_weight 508.45
_space_group_crystal_system monoclinic
_space_group_IT_number 4
_space_group_name_Hall 'P 2yb'
_space_group_name_H-M_alt 'P 1 21 1'
_symmetry_space_group_name_Hall 'P 2yb'
_symmetry_space_group_name_H-M 'P 1 21 1'
_atom_sites_solution_hydrogens geom
_audit_creation_method SHELXL-2014/7
_audit_update_record
;
2018-04-29 deposited with the CCDC.
2018-06-26 downloaded from the CCDC.
;
_cell_angle_alpha 90
_cell_angle_beta 101.409(3)
_cell_angle_gamma 90
_cell_formula_units_Z 4
_cell_length_a 8.9164(6)
_cell_length_b 16.6045(10)
_cell_length_c 16.3908(11)
_cell_measurement_reflns_used 6232
_cell_measurement_temperature 296(2)
_cell_measurement_theta_max 26.26
_cell_measurement_theta_min 2.33
_cell_volume 2378.7(3)
_computing_cell_refinement 'Bruker SAINT'
_computing_data_collection 'Bruker APEX2'
_computing_data_reduction 'Bruker SAINT'
_computing_molecular_graphics 'Bruker SHELXTL'
_computing_publication_material 'Bruker SHELXTL'
_computing_structure_refinement 'SHELXL-97 (Sheldrick, 2008)'
_computing_structure_solution 'SHELXS-97 (Sheldrick, 2008)'
_diffrn_ambient_temperature 296(2)
_diffrn_measured_fraction_theta_full 0.999
_diffrn_measured_fraction_theta_max 0.995
_diffrn_measurement_device_type 'Bruker APEX-II CCD'
_diffrn_measurement_method '\f and \w scans'
_diffrn_radiation_type MoK\a
_diffrn_radiation_wavelength 0.71073
_diffrn_reflns_av_R_equivalents 0.0799
_diffrn_reflns_av_unetI/netI 0.0699
_diffrn_reflns_Laue_measured_fraction_full 0.999
_diffrn_reflns_Laue_measured_fraction_max 0.995
_diffrn_reflns_limit_h_max 11
_diffrn_reflns_limit_h_min -11
_diffrn_reflns_limit_k_max 16
_diffrn_reflns_limit_k_min -22
_diffrn_reflns_limit_l_max 21
_diffrn_reflns_limit_l_min -21
_diffrn_reflns_number 23388
_diffrn_reflns_point_group_measured_fraction_full 0.865
_diffrn_reflns_point_group_measured_fraction_max 0.809
_diffrn_reflns_theta_full 25.242
_diffrn_reflns_theta_max 28.340
_diffrn_reflns_theta_min 1.267
_diffrn_source 'sealed tube'
_exptl_absorpt_coefficient_mu 0.117
_exptl_crystal_colour brown
_exptl_crystal_density_diffrn 1.420
_exptl_crystal_description block
_exptl_crystal_F_000 1040
_exptl_crystal_size_max 0.200
_exptl_crystal_size_mid 0.200
_exptl_crystal_size_min 0.050
_refine_diff_density_max 0.829
_refine_diff_density_min -0.603
_refine_diff_density_rms 0.088
_refine_ls_abs_structure_details
;
 Flack x determined using 1971 quotients [(I+)-(I-)]/[(I+)+(I-)]
 (Parsons, Flack and Wagner, Acta Cryst. B69 (2013) 249-259).
;
_refine_ls_abs_structure_Flack 0.5(7)
_refine_ls_extinction_method none
_refine_ls_goodness_of_fit_ref 1.045
_refine_ls_hydrogen_treatment constr
_refine_ls_matrix_type full
_refine_ls_number_parameters 667
_refine_ls_number_reflns 9593
_refine_ls_number_restraints 1
_refine_ls_restrained_S_all 1.045
_refine_ls_R_factor_all 0.1183
_refine_ls_R_factor_gt 0.0836
_refine_ls_shift/su_max 0.040
_refine_ls_shift/su_mean 0.003
_refine_ls_structure_factor_coef Fsqd
_refine_ls_weighting_details 'w=1/[\s^2^(Fo^2^)+(0.1919P)^2^] where P=(Fo^2^+2Fc^2^)/3'
_refine_ls_weighting_scheme calc
_refine_ls_wR_factor_gt 0.2499
_refine_ls_wR_factor_ref 0.2874
_reflns_Friedel_coverage 0.572
_reflns_Friedel_fraction_full 0.721
_reflns_Friedel_fraction_max 0.609
_reflns_number_gt 6086
_reflns_number_total 9593
_reflns_threshold_expression 'I > 2\s(I)'
_cod_data_source_file c8ce00696b2.cif
_cod_data_source_block 3FMFRed
_cod_depositor_comments 'Adding full bibliography for 7231031.cif.'
_cod_database_code 7231031
_shelx_shelxl_version_number 2014/7
_shelx_space_group_comment
;
The symmetry employed for this shelxl refinement is uniquely defined
by the following loop, which should always be used as a source of
symmetry information in preference to the above space-group names.
They are only intended as comments.
;
_shelx_estimated_absorpt_t_min 0.977
_shelx_estimated_absorpt_t_max 0.994
_exptl_absorpt_special_details SADABS

loop_
_space_group_symop_operation_xyz
'x, y, z'
'-x, y+1/2, -z'

loop_
_atom_site_label
_atom_site_type_symbol
_atom_site_fract_x
_atom_site_fract_y
_atom_site_fract_z
_atom_site_U_iso_or_equiv
_atom_site_adp_type
_atom_site_occupancy
_atom_site_site_symmetry_order
_atom_site_calc_flag
_atom_site_refinement_flags_posn
_atom_site_refinement_flags_adp
F1 F -1.7311(7) -0.5915(4) -1.3309(5) 0.123(2) Uani 1 1 d . .
F2 F -1.7310(5) -0.6499(6) -1.2158(3) 0.119(3) Uani 1 1 d . .
F3 F -1.7542(6) -0.7162(4) -1.3275(4) 0.115(2) Uani 1 1 d . .
F8 F -0.0024(8) -0.4877(5) -0.5022(6) 0.148(3) Uani 1 1 d . .
F7 F 0.0186(6) -0.3649(4) -0.4920(4) 0.107(2) Uani 1 1 d . .
F9 F 0.0008(5) -0.4204(5) -0.6087(3) 0.106(2) Uani 1 1 d . .
N4 N -0.3979(7) -0.3489(4) -0.8357(4) 0.0716(18) Uani 1 1 d . .
N1 N -0.6170(5) -0.6475(3) -0.7654(3) 0.0478(12) Uani 1 1 d . .
C1 C -0.6812(6) -0.6551(4) -0.6926(3) 0.0398(12) Uani 1 1 d . .
N2 N -1.3243(7) -0.7064(5) -0.9868(4) 0.0738(18) Uani 1 1 d . .
C33 C -0.2919(7) -0.4137(4) -0.4831(3) 0.0461(13) Uani 1 1 d . .
H4 H -0.2329 -0.4216 -0.4302 0.055 Uiso 1 1 calc R U
C32 C -0.4463(6) -0.4037(4) -0.4939(3) 0.0439(13) Uani 1 1 d . .
C39 C -0.4725(7) -0.3669(4) -0.7906(4) 0.0512(15) Uani 1 1 d . .
C28 C -1.2179(9) -0.6735(6) -1.4087(4) 0.068(2) Uani 1 1 d . .
C24 C -1.2900(7) -0.6729(4) -1.3334(3) 0.0490(15) Uani 1 1 d . .
C23 C -1.1984(7) -0.6788(4) -1.2546(3) 0.0477(14) Uani 1 1 d . .
H23 H -1.0932 -0.6848 -1.2493 0.057 Uiso 1 1 calc R U
C22 C -1.2617(7) -0.6757(4) -1.1832(4) 0.0440(13) Uani 1 1 d . .
C20 C -1.1652(7) -0.6781(4) -1.0981(3) 0.0426(13) Uani 1 1 d . .
C19 C -1.0137(7) -0.6681(4) -1.0799(3) 0.0478(14) Uani 1 1 d . .
H19 H -0.9661 -0.6645 -1.1254 0.057 Uiso 1 1 calc R U
C16 C -0.9140(7) -0.6621(4) -0.9998(3) 0.0451(13) Uani 1 1 d . .
C15 C -0.7598(7) -0.6839(5) -0.9898(4) 0.0533(16) Uani 1 1 d . .
H15 H -0.7223 -0.7022 -1.0355 0.064 Uiso 1 1 calc R U
C14 C -0.6619(7) -0.6788(4) -0.9131(4) 0.0523(15) Uani 1 1 d . .
H14 H -0.5604 -0.6945 -0.9082 0.063 Uiso 1 1 calc R U
C13 C -0.7121(6) -0.6508(4) -0.8435(3) 0.0401(13) Uani 1 1 d . .
C2 C -0.7742(7) -0.7208(4) -0.6841(3) 0.0466(14) Uani 1 1 d . .
H2 H -0.7939 -0.7598 -0.7256 0.056 Uiso 1 1 calc R U
C3 C -0.8369(7) -0.7278(4) -0.6139(4) 0.0551(16) Uani 1 1 d . .
H3 H -0.8999 -0.7712 -0.6081 0.066 Uiso 1 1 calc R U
C4 C -0.8050(8) -0.6694(5) -0.5518(4) 0.0630(19) Uani 1 1 d . .
H4A H -0.8445 -0.6748 -0.5036 0.076 Uiso 1 1 calc R U
C29 C -1.6822(8) -0.6547(5) -1.2855(4) 0.0628(19) Uani 1 1 d . .
C26 C -1.5113(7) -0.6631(4) -1.2736(4) 0.0524(15) Uani 1 1 d . .
C27 C -1.4204(7) -0.6659(4) -1.1954(4) 0.0507(15) Uani 1 1 d . .
H27 H -1.4659 -0.6612 -1.1492 0.061 Uiso 1 1 calc R U
C25 C -1.4459(8) -0.6658(4) -1.3427(4) 0.0504(15) Uani 1 1 d . .
H25 H -1.5070 -0.6629 -1.3956 0.060 Uiso 1 1 calc R U
C17 C -0.9618(7) -0.6324(4) -0.9295(3) 0.0435(13) Uani 1 1 d . .
H17 H -1.0627 -0.6158 -0.9342 0.052 Uiso 1 1 calc R U
C18 C -0.8647(7) -0.6272(4) -0.8539(4) 0.0469(14) Uani 1 1 d . .
H18 H -0.9011 -0.6074 -0.8084 0.056 Uiso 1 1 calc R U
C5 C -0.7182(8) -0.6057(5) -0.5609(4) 0.0607(18) Uani 1 1 d . .
H5 H -0.6999 -0.5664 -0.5198 0.073 Uiso 1 1 calc R U
C6 C -0.6558(7) -0.5981(4) -0.6311(4) 0.0538(15) Uani 1 1 d . .
H6 H -0.5955 -0.5536 -0.6367 0.065 Uiso 1 1 calc R U
C7 C -0.4573(6) -0.6289(4) -0.7528(3) 0.0421(13) Uani 1 1 d . .
C8 C -0.3588(7) -0.6605(5) -0.6857(4) 0.0584(16) Uani 1 1 d . .
H8 H -0.3956 -0.6974 -0.6518 0.070 Uiso 1 1 calc R U
C9 C -0.2075(8) -0.6390(5) -0.6672(5) 0.067(2) Uani 1 1 d . .
H9 H -0.1436 -0.6591 -0.6197 0.081 Uiso 1 1 calc R U
C10A C -0.1513(8) -0.5878(6) -0.7191(5) 0.078(2) Uani 1 1 d . .
H10 H -0.0479 -0.5748 -0.7084 0.093 Uiso 1 1 calc R U
C11 C -0.2477(10) -0.5555(5) -0.7875(5) 0.076(2) Uani 1 1 d . .
H11 H -0.2092 -0.5199 -0.8220 0.092 Uiso 1 1 calc R U
C12 C -0.4023(7) -0.5757(4) -0.8051(4) 0.0500(14) Uani 1 1 d . .
H12 H -0.4675 -0.5538 -0.8511 0.060 Uiso 1 1 calc R U
C21 C -1.2518(7) -0.6941(4) -1.0336(4) 0.0506(15) Uani 1 1 d . .
C30 C -0.0537(8) -0.4200(6) -0.5404(4) 0.065(2) Uani 1 1 d . .
C34 C -0.2243(6) -0.4118(4) -0.5524(3) 0.0452(13) Uani 1 1 d . .
C35 C -0.3116(6) -0.4022(4) -0.6311(3) 0.0465(13) Uani 1 1 d . .
H32 H -0.2646 -0.4021 -0.6770 0.056 Uiso 1 1 calc R U
C36 C -0.4673(6) -0.3927(3) -0.6424(3) 0.0379(12) Uani 1 1 d . .
C38 C -0.5598(6) -0.3851(3) -0.7277(3) 0.0377(12) Uani 1 1 d . .
C40 C -0.7152(7) -0.3970(4) -0.7494(3) 0.0470(14) Uani 1 1 d . .
H40 H -0.7645 -0.4051 -0.7052 0.056 Uiso 1 1 calc R U
C41 C -0.8120(6) -0.3985(4) -0.8303(3) 0.0418(13) Uani 1 1 d . .
C42 C -0.9693(7) -0.3846(4) -0.8393(4) 0.0459(14) Uani 1 1 d . .
H42 H -1.0077 -0.3736 -0.7917 0.055 Uiso 1 1 calc R U
C43 C -1.0700(6) -0.3861(4) -0.9143(3) 0.0454(14) Uani 1 1 d . .
H43 H -1.1729 -0.3744 -0.9174 0.055 Uiso 1 1 calc R U
C44 C -1.0146(7) -0.4059(4) -0.9866(3) 0.0434(13) Uani 1 1 d . .
N3 N -1.1097(6) -0.4097(4) -1.0647(3) 0.0496(13) Uani 1 1 d . .
C47 C -1.2652(7) -0.4289(4) -1.0770(3) 0.0515(16) Uani 1 1 d . .
C52 C -1.3660(9) -0.3898(6) -1.1418(5) 0.075(2) Uani 1 1 d . .
H52 H -1.3300 -0.3494 -1.1723 0.090 Uiso 1 1 calc R U
C51 C -1.5208(8) -0.4120(8) -1.1605(5) 0.091(3) Uani 1 1 d . .
H51 H -1.5870 -0.3873 -1.2043 0.110 Uiso 1 1 calc R U
C50 C -1.5747(8) -0.4700(6) -1.1142(5) 0.078(3) Uani 1 1 d . .
H50 H -1.6766 -0.4859 -1.1278 0.093 Uiso 1 1 calc R U
C37 C -0.5359(6) -0.3926(3) -0.5728(3) 0.0404(12) Uani 1 1 d . .
H37 H -0.6409 -0.3851 -0.5792 0.048 Uiso 1 1 calc R U
C49 C -1.4785(9) -0.5043(5) -1.0481(4) 0.0666(19) Uani 1 1 d . .
H49 H -1.5171 -0.5400 -1.0137 0.080 Uiso 1 1 calc R U
C48 C -1.3257(8) -0.4865(4) -1.0322(4) 0.0536(15) Uani 1 1 d . .
H48 H -1.2608 -0.5141 -0.9900 0.064 Uiso 1 1 calc R U
C53 C -1.0447(6) -0.4018(4) -1.1373(3) 0.0446(14) Uani 1 1 d . .
C54 C -1.0673(9) -0.4607(5) -1.1972(4) 0.0612(17) Uani 1 1 d . .
H54 H -1.1268 -0.5057 -1.1919 0.073 Uiso 1 1 calc R U
C55 C -0.9988(10) -0.4517(7) -1.2664(5) 0.077(2) Uani 1 1 d . .
H55 H -1.0135 -0.4913 -1.3073 0.093 Uiso 1 1 calc R U
C56 C -0.9126(9) -0.3875(7) -1.2754(4) 0.080(3) Uani 1 1 d . .
H56 H -0.8660 -0.3830 -1.3212 0.096 Uiso 1 1 calc R U
C57 C -0.8944(9) -0.3288(5) -1.2159(5) 0.071(2) Uani 1 1 d . .
H57 H -0.8362 -0.2836 -1.2221 0.085 Uiso 1 1 calc R U
C58 C -0.9594(8) -0.3349(4) -1.1475(4) 0.0561(16) Uani 1 1 d . .
H58 H -0.9461 -0.2940 -1.1080 0.067 Uiso 1 1 calc R U
C45 C -0.8598(7) -0.4217(5) -0.9788(3) 0.0551(17) Uani 1 1 d . .
H45 H -0.8217 -0.4355 -1.0258 0.066 Uiso 1 1 calc R U
C46 C -0.7605(7) -0.4172(4) -0.9023(4) 0.0510(15) Uani 1 1 d . .
H46 H -0.6569 -0.4270 -0.8993 0.061 Uiso 1 1 calc R U
C31 C -0.5211(7) -0.4032(5) -0.4202(4) 0.0536(16) Uani 1 1 d . .
F11 F -0.6537(8) -0.4250(9) -0.4324(3) 0.192(5) Uani 1 1 d . .
F12 F -0.508(2) -0.3475(7) -0.3810(8) 0.314(11) Uani 1 1 d . .
F6 F -1.0987(13) -0.6413(10) -1.4029(5) 0.248(8) Uani 1 1 d . .
F4 F -1.177(2) -0.7409(7) -1.4224(9) 0.301(10) Uani 1 1 d . .
F10 F -0.4624(12) -0.4534(10) -0.3668(6) 0.250(9) Uani 1 1 d . .
F5 F -1.2962(10) -0.6649(16) -1.4721(4) 0.325(13) Uani 1 1 d . .

loop_
_atom_site_aniso_label
_atom_site_aniso_U_11
_atom_site_aniso_U_22
_atom_site_aniso_U_33
_atom_site_aniso_U_23
_atom_site_aniso_U_13
_atom_site_aniso_U_12
F1 0.073(3) 0.127(5) 0.167(6) 0.059(5) 0.021(4) 0.039(3)
F2 0.052(2) 0.237(8) 0.068(3) 0.000(4) 0.012(2) 0.014(3)
F3 0.053(3) 0.134(5) 0.146(5) -0.041(4) -0.006(3) -0.012(3)
F8 0.081(4) 0.163(6) 0.205(7) 0.088(6) 0.038(4) 0.061(4)
F7 0.053(3) 0.157(5) 0.108(4) -0.056(4) 0.005(3) -0.013(3)
F9 0.054(2) 0.191(6) 0.073(3) -0.030(4) 0.016(2) 0.001(3)
N4 0.064(4) 0.096(5) 0.059(4) 0.002(3) 0.022(3) -0.006(3)
N1 0.036(2) 0.078(4) 0.029(2) 0.001(2) 0.0065(18) -0.011(2)
C1 0.036(3) 0.050(3) 0.032(2) 0.008(2) 0.004(2) -0.002(2)
N2 0.064(4) 0.111(5) 0.051(3) 0.016(3) 0.021(3) 0.006(4)
C33 0.049(3) 0.055(3) 0.031(3) -0.003(2) -0.001(2) 0.003(3)
C32 0.045(3) 0.050(3) 0.036(3) -0.005(2) 0.008(2) -0.007(3)
C39 0.050(3) 0.066(4) 0.039(3) 0.003(3) 0.011(3) 0.001(3)
C28 0.062(4) 0.109(6) 0.036(3) -0.015(4) 0.016(3) -0.010(4)
C24 0.055(4) 0.061(4) 0.029(3) -0.002(3) 0.004(3) -0.001(3)
C23 0.049(3) 0.060(4) 0.033(3) 0.003(3) 0.004(2) 0.001(3)
C22 0.042(3) 0.050(3) 0.037(3) -0.001(3) -0.001(2) 0.002(3)
C20 0.046(3) 0.054(3) 0.027(2) 0.002(2) 0.005(2) -0.005(3)
C19 0.049(3) 0.065(4) 0.031(3) 0.005(3) 0.010(2) 0.006(3)
C16 0.044(3) 0.057(4) 0.033(3) 0.000(3) 0.007(2) -0.004(3)
C15 0.041(3) 0.086(5) 0.036(3) -0.010(3) 0.013(2) -0.010(3)
C14 0.036(3) 0.078(4) 0.044(3) 0.000(3) 0.010(2) 0.001(3)
C13 0.037(3) 0.055(3) 0.027(2) 0.005(2) 0.002(2) -0.001(2)
C2 0.044(3) 0.057(4) 0.037(3) 0.002(3) 0.003(2) -0.002(3)
C3 0.048(3) 0.066(4) 0.053(4) 0.011(3) 0.013(3) -0.006(3)
C4 0.058(4) 0.098(6) 0.034(3) 0.003(3) 0.014(3) 0.004(4)
C29 0.054(4) 0.081(5) 0.047(3) -0.014(3) -0.006(3) 0.017(4)
C26 0.045(3) 0.063(4) 0.046(3) -0.001(3) 0.001(3) 0.012(3)
C27 0.048(3) 0.063(4) 0.041(3) -0.013(3) 0.010(3) -0.006(3)
C25 0.055(4) 0.058(4) 0.033(3) 0.006(3) -0.004(3) -0.004(3)
C17 0.039(3) 0.052(3) 0.037(3) -0.003(2) 0.003(2) 0.006(2)
C18 0.044(3) 0.057(3) 0.041(3) -0.001(3) 0.014(3) 0.005(3)
C5 0.065(4) 0.078(5) 0.039(3) -0.013(3) 0.009(3) 0.005(4)
C6 0.054(4) 0.054(4) 0.052(3) -0.002(3) 0.006(3) -0.009(3)
C7 0.037(3) 0.054(3) 0.035(3) -0.004(2) 0.008(2) -0.003(2)
C8 0.048(3) 0.078(5) 0.047(3) 0.002(3) 0.006(3) 0.009(3)
C9 0.048(4) 0.093(6) 0.060(4) -0.010(4) 0.009(3) 0.011(4)
C10A 0.040(3) 0.125(7) 0.070(5) -0.038(5) 0.016(3) -0.013(4)
C11 0.072(5) 0.086(6) 0.084(6) -0.023(4) 0.047(5) -0.027(4)
C12 0.047(3) 0.063(4) 0.040(3) -0.005(3) 0.009(3) -0.009(3)
C21 0.046(3) 0.065(4) 0.039(3) 0.004(3) 0.003(3) 0.004(3)
C30 0.040(3) 0.104(6) 0.051(4) -0.003(4) 0.007(3) 0.007(4)
C34 0.041(3) 0.056(3) 0.037(3) -0.010(3) 0.003(2) -0.009(3)
C35 0.041(3) 0.061(4) 0.038(3) 0.006(3) 0.008(2) 0.003(3)
C36 0.040(3) 0.043(3) 0.031(3) 0.005(2) 0.006(2) 0.000(2)
C38 0.038(3) 0.046(3) 0.028(2) -0.001(2) 0.005(2) 0.001(2)
C40 0.046(3) 0.064(4) 0.030(3) 0.004(3) 0.003(2) 0.000(3)
C41 0.039(3) 0.052(3) 0.033(3) 0.007(2) 0.005(2) 0.005(3)
C42 0.047(3) 0.058(4) 0.035(3) -0.002(3) 0.015(2) -0.004(3)
C43 0.030(3) 0.069(4) 0.038(3) 0.000(3) 0.009(2) 0.000(3)
C44 0.043(3) 0.059(4) 0.030(3) 0.000(3) 0.012(2) -0.001(3)
N3 0.046(3) 0.073(4) 0.029(2) 0.007(2) 0.005(2) 0.005(3)
C47 0.042(3) 0.081(5) 0.030(3) -0.007(3) 0.003(2) 0.008(3)
C52 0.056(4) 0.105(6) 0.060(4) 0.033(4) 0.001(3) 0.011(4)
C51 0.041(4) 0.173(10) 0.057(4) 0.008(6) 0.001(3) 0.017(5)
C50 0.034(3) 0.131(8) 0.068(5) -0.024(5) 0.009(3) 0.001(4)
C37 0.036(3) 0.049(3) 0.036(3) -0.005(2) 0.007(2) -0.001(2)
C49 0.064(4) 0.083(5) 0.056(4) -0.012(4) 0.019(3) -0.016(4)
C48 0.052(4) 0.060(4) 0.049(3) 0.003(3) 0.010(3) -0.001(3)
C53 0.041(3) 0.066(4) 0.024(2) -0.003(3) 0.000(2) 0.003(3)
C54 0.070(4) 0.068(4) 0.043(3) -0.010(3) 0.007(3) 0.004(4)
C55 0.070(5) 0.113(7) 0.048(4) -0.013(4) 0.010(4) 0.021(5)
C56 0.054(4) 0.150(9) 0.039(4) 0.026(5) 0.012(3) 0.029(5)
C57 0.056(4) 0.093(6) 0.063(4) 0.040(4) 0.008(3) 0.008(4)
C58 0.052(4) 0.063(4) 0.052(4) 0.004(3) 0.009(3) 0.001(3)
C45 0.049(3) 0.092(5) 0.023(2) 0.004(3) 0.004(2) 0.016(3)
C46 0.036(3) 0.078(4) 0.039(3) -0.003(3) 0.005(2) 0.005(3)
C31 0.049(3) 0.077(5) 0.032(3) -0.009(3) 0.002(2) -0.006(3)
F11 0.087(4) 0.433(17) 0.065(3) -0.050(6) 0.040(3) -0.066(7)
F12 0.62(3) 0.172(9) 0.270(12) -0.150(10) 0.367(17) -0.193(13)
F6 0.227(10) 0.44(2) 0.109(5) -0.094(8) 0.123(6) -0.191(13)
F4 0.57(3) 0.150(9) 0.302(16) -0.057(10) 0.365(19) -0.027(12)
F10 0.202(9) 0.46(2) 0.125(6) 0.165(11) 0.111(7) 0.156(12)
F5 0.121(6) 0.82(4) 0.040(3) 0.037(9) 0.024(3) 0.014(13)

loop_
_atom_type_symbol
_atom_type_description
_atom_type_scat_dispersion_real
_atom_type_scat_dispersion_imag
_atom_type_scat_source
C C 0.0033 0.0016 'International Tables Vol C Tables 4.2.6.8 and 6.1.1.4'
H H 0.0000 0.0000 'International Tables Vol C Tables 4.2.6.8 and 6.1.1.4'
N N 0.0061 0.0033 'International Tables Vol C Tables 4.2.6.8 and 6.1.1.4'
F F 0.0171 0.0103 'International Tables Vol C Tables 4.2.6.8 and 6.1.1.4'

loop_
_geom_angle_atom_site_label_1
_geom_angle_atom_site_label_2
_geom_angle_atom_site_label_3
_geom_angle
C13 N1 C1 119.6(4)
C13 N1 C7 123.4(4)
C1 N1 C7 116.7(4)
C6 C1 C2 118.8(5)
C6 C1 N1 121.3(5)
C2 C1 N1 119.9(5)
C32 C33 C34 118.8(5)
C32 C33 H4 120.6
C34 C33 H4 120.6
C33 C32 C37 121.1(5)
C33 C32 C31 119.9(5)
C37 C32 C31 119.1(5)
N4 C39 C38 174.9(7)
F5 C28 F6 113.4(12)
F5 C28 F4 95.8(14)
F6 C28 F4 97.6(12)
F5 C28 C24 117.6(8)
F6 C28 C24 117.2(7)
F4 C28 C24 110.7(8)
C25 C24 C23 120.4(6)
C25 C24 C28 119.9(5)
C23 C24 C28 119.7(6)
C24 C23 C22 121.1(6)
C24 C23 H23 119.5
C22 C23 H23 119.5
C23 C22 C27 116.6(5)
C23 C22 C20 122.0(5)
C27 C22 C20 121.2(5)
C19 C20 C21 121.4(5)
C19 C20 C22 125.3(5)
C21 C20 C22 113.3(5)
C20 C19 C16 129.0(5)
C20 C19 H19 115.5
C16 C19 H19 115.5
C17 C16 C15 116.6(5)
C17 C16 C19 123.0(5)
C15 C16 C19 120.4(5)
C14 C15 C16 121.3(5)
C14 C15 H15 119.3
C16 C15 H15 119.3
C13 C14 C15 121.3(6)
C13 C14 H14 119.3
C15 C14 H14 119.3
C14 C13 N1 122.3(5)
C14 C13 C18 117.4(5)
N1 C13 C18 120.2(5)
C3 C2 C1 119.8(6)
C3 C2 H2 120.1
C1 C2 H2 120.1
C2 C3 C4 119.5(6)
C2 C3 H3 120.3
C4 C3 H3 120.3
C5 C4 C3 120.5(6)
C5 C4 H4A 119.7
C3 C4 H4A 119.7
F2 C29 F1 108.5(7)
F2 C29 F3 106.9(8)
F1 C29 F3 104.4(6)
F2 C29 C26 113.4(5)
F1 C29 C26 111.3(7)
F3 C29 C26 111.7(6)
C27 C26 C25 120.0(6)
C27 C26 C29 121.3(6)
C25 C26 C29 118.7(6)
C26 C27 C22 122.0(6)
C26 C27 H27 119.0
C22 C27 H27 119.0
C24 C25 C26 119.8(5)
C24 C25 H25 120.1
C26 C25 H25 120.1
C18 C17 C16 122.0(5)
C18 C17 H17 119.0
C16 C17 H17 119.0
C17 C18 C13 121.4(5)
C17 C18 H18 119.3
C13 C18 H18 119.3
C4 C5 C6 120.3(6)
C4 C5 H5 119.9
C6 C5 H5 119.9
C1 C6 C5 121.1(6)
C1 C6 H6 119.5
C5 C6 H6 119.5
C8 C7 C12 119.4(6)
C8 C7 N1 119.7(5)
C12 C7 N1 120.7(5)
C9 C8 C7 121.7(7)
C9 C8 H8 119.1
C7 C8 H8 119.1
C10A C9 C8 119.3(7)
C10A C9 H9 120.3
C8 C9 H9 120.3
C9 C10A C11 120.2(7)
C9 C10A H10 119.9
C11 C10A H10 119.9
C10A C11 C12 120.5(7)
C10A C11 H11 119.8
C12 C11 H11 119.8
C7 C12 C11 118.8(6)
C7 C12 H12 120.6
C11 C12 H12 120.6
N2 C21 C20 176.8(7)
F7 C30 F9 107.7(7)
F7 C30 F8 103.1(7)
F9 C30 F8 104.4(7)
F7 C30 C34 112.7(6)
F9 C30 C34 115.3(5)
F8 C30 C34 112.6(7)
C35 C34 C33 120.8(5)
C35 C34 C30 120.3(5)
C33 C34 C30 118.9(5)
C36 C35 C34 120.6(5)
C36 C35 H32 119.7
C34 C35 H32 119.7
C35 C36 C37 119.0(5)
C35 C36 C38 119.8(5)
C37 C36 C38 121.2(5)
C40 C38 C39 120.3(5)
C40 C38 C36 125.2(5)
C39 C38 C36 114.5(5)
C38 C40 C41 129.4(5)
C38 C40 H40 115.3
C41 C40 H40 115.3
C46 C41 C42 116.2(5)
C46 C41 C40 123.5(5)
C42 C41 C40 120.2(5)
C43 C42 C41 123.8(5)
C43 C42 H42 118.1
C41 C42 H42 118.1
C42 C43 C44 118.8(5)
C42 C43 H43 120.6
C44 C43 H43 120.6
C45 C44 N3 119.4(5)
C45 C44 C43 118.3(5)
N3 C44 C43 122.2(5)
C44 N3 C47 123.3(5)
C44 N3 C53 119.2(5)
C47 N3 C53 117.1(4)
C48 C47 N3 124.3(6)
C48 C47 C52 117.6(6)
N3 C47 C52 118.0(6)
C51 C52 C47 119.8(8)
C51 C52 H52 120.1
C47 C52 H52 120.1
C50 C51 C52 120.1(7)
C50 C51 H51 119.9
C52 C51 H51 119.9
C49 C50 C51 119.9(7)
C49 C50 H50 120.1
C51 C50 H50 120.1
C32 C37 C36 119.7(5)
C32 C37 H37 120.2
C36 C37 H37 120.2
C50 C49 C48 120.4(7)
C50 C49 H49 119.8
C48 C49 H49 119.8
C49 C48 C47 121.9(6)
C49 C48 H48 119.0
C47 C48 H48 119.0
C54 C53 C58 119.7(6)
C54 C53 N3 120.2(6)
C58 C53 N3 120.1(5)
C53 C54 C55 118.5(8)
C53 C54 H54 120.7
C55 C54 H54 120.7
C56 C55 C54 121.8(8)
C56 C55 H55 119.1
C54 C55 H55 119.1
C55 C56 C57 118.7(7)
C55 C56 H56 120.7
C57 C56 H56 120.7
C58 C57 C56 121.6(8)
C58 C57 H57 119.2
C56 C57 H57 119.2
C57 C58 C53 119.7(7)
C57 C58 H58 120.2
C53 C58 H58 120.2
C44 C45 C46 121.3(5)
C44 C45 H45 119.3
C46 C45 H45 119.3
C41 C46 C45 121.6(5)
C41 C46 H46 119.2
C45 C46 H46 119.2
F12 C31 F11 108.9(11)
F12 C31 F10 99.7(11)
F11 C31 F10 100.2(10)
F12 C31 C32 117.3(7)
F11 C31 C32 116.2(5)
F10 C31 C32 111.8(7)
C28 F4 F5 40.5(8)
C28 F5 F4 43.7(8)

loop_
_geom_bond_atom_site_label_1
_geom_bond_atom_site_label_2
_geom_bond_distance
F1 C29 1.311(10)
F2 C29 1.304(8)
F3 C29 1.326(10)
F8 C30 1.324(11)
F7 C30 1.295(10)
F9 C30 1.305(8)
N4 C39 1.128(8)
N1 C13 1.389(6)
N1 C1 1.428(7)
N1 C7 1.431(7)
C1 C6 1.369(8)
C1 C2 1.393(9)
N2 C21 1.117(8)
C33 C32 1.363(8)
C33 C34 1.388(8)
C33 H4 0.9300
C32 C37 1.392(7)
C32 C31 1.491(8)
C39 C38 1.441(8)
C28 F5 1.141(10)
C28 F6 1.176(10)
C28 F4 1.213(14)
C28 C24 1.501(9)
C24 C25 1.373(9)
C24 C23 1.388(8)
C23 C22 1.398(8)
C23 H23 0.9300
C22 C27 1.400(9)
C22 C20 1.487(7)
C20 C19 1.335(9)
C20 C21 1.451(8)
C19 C16 1.435(8)
C19 H19 0.9300
C16 C17 1.396(8)
C16 C15 1.400(9)
C15 C14 1.383(8)
C15 H15 0.9300
C14 C13 1.386(8)
C14 H14 0.9300
C13 C18 1.394(8)
C2 C3 1.380(8)
C2 H2 0.9300
C3 C4 1.394(10)
C3 H3 0.9300
C4 C5 1.336(11)
C4 H4A 0.9300
C29 C26 1.504(9)
C26 C27 1.375(8)
C26 C25 1.374(9)
C27 H27 0.9300
C25 H25 0.9300
C17 C18 1.367(8)
C17 H17 0.9300
C18 H18 0.9300
C5 C6 1.379(9)
C5 H5 0.9300
C6 H6 0.9300
C7 C8 1.368(9)
C7 C12 1.387(8)
C8 C9 1.371(10)
C8 H8 0.9300
C9 C10A 1.366(13)
C9 H9 0.9300
C10A C11 1.379(13)
C10A H10 0.9300
C11 C12 1.392(10)
C11 H11 0.9300
C12 H12 0.9300
C30 C34 1.501(9)
C34 C35 1.377(8)
C35 C36 1.373(8)
C35 H32 0.9300
C36 C37 1.397(7)
C36 C38 1.481(7)
C38 C40 1.375(8)
C40 C41 1.431(7)
C40 H40 0.9300
C41 C46 1.383(8)
C41 C42 1.400(8)
C42 C43 1.372(8)
C42 H42 0.9300
C43 C44 1.409(8)
C43 H43 0.9300
C44 C45 1.386(8)
C44 N3 1.391(7)
N3 C47 1.398(8)
N3 C53 1.429(7)
C47 C48 1.379(10)
C47 C52 1.407(9)
C52 C51 1.403(11)
C52 H52 0.9300
C51 C50 1.370(14)
C51 H51 0.9300
C50 C49 1.367(11)
C50 H50 0.9300
C37 H37 0.9300
C49 C48 1.367(10)
C49 H49 0.9300
C48 H48 0.9300
C53 C54 1.373(9)
C53 C58 1.374(10)
C54 C55 1.399(10)
C54 H54 0.9300
C55 C56 1.338(14)
C55 H55 0.9300
C56 C57 1.366(13)
C56 H56 0.9300
C57 C58 1.363(10)
C57 H57 0.9300
C58 H58 0.9300
C45 C46 1.387(8)
C45 H45 0.9300
C46 H46 0.9300
C31 F12 1.119(9)
C31 F11 1.215(9)
C31 F10 1.246(11)
F4 F5 1.75(2)

loop_
_geom_hbond_atom_site_label_D
_geom_hbond_atom_site_label_H
_geom_hbond_atom_site_label_A
_geom_hbond_distance_DH
_geom_hbond_distance_HA
_geom_hbond_distance_DA
_geom_hbond_angle_DHA
_geom_hbond_site_symmetry_A
C14 H14 N2 0.93 2.68 3.488(9) 145.2 1_655
C43 H43 N4 0.93 2.66 3.476(8) 147.3 1_455
C14 H14 N2 0.93 2.68 3.488(9) 145.2 1_655
C43 H43 N4 0.93 2.66 3.476(8) 147.3 1_455
